data_4100077
loop_
_publ_author_name
'Siemeling, Ulrich'
'Rother, Dag'
'Fink, Heinrich'

_journal_name_full 'Journal of the American Chemical Society'
_journal_paper_doi 10.1021/ja0436244
_journal_year 2005
_chemical_formula_moiety 'C22 H8 Cr2 Fe N2 O10'
_chemical_formula_sum 'C22 H8 Cr2 Fe N2 O10'
_chemical_formula_weight 620.15
_space_group_IT_number 14
_symmetry_cell_setting monoclinic
_symmetry_space_group_name_Hall '-P 2yn'
_symmetry_space_group_name_H-M 'P 1 21/n 1'
_cell_angle_alpha 90.00
_cell_angle_beta 97.679(4)
_cell_angle_gamma 90.00
_cell_formula_units_Z 4
_cell_length_a 6.6386(3)
_cell_length_b 18.4782(11)
_cell_length_c 19.2240(10)
_cell_measurement_temperature 110(2)
_cell_volume 2337.0(2)
_cod_original_sg_symbol_H-M 'P 21/n'
_cod_database_code 4100077

loop_
_symmetry_equiv_pos_as_xyz
'x, y, z'
'-x+1/2, y+1/2, -z+1/2'
'-x, -y, -z'
'x-1/2, -y-1/2, z-1/2'

loop_
_atom_site_label
_atom_site_type_symbol
_atom_site_fract_x
_atom_site_fract_y
_atom_site_fract_z
_atom_site_U_iso_or_equiv
_atom_site_adp_type
_atom_site_occupancy
_atom_site_symmetry_multiplicity
_atom_site_calc_flag
_atom_site_refinement_flags
_atom_site_disorder_assembly
_atom_site_disorder_group
Fe1 Fe 0.27756(3) 0.361893(11) 0.216923(10) 0.01756(7) Uani 1 1 d . . .
Cr1 Cr -0.19732(4) 0.102273(13) 0.093898(12) 0.02025(7) Uani 1 1 d . . .
Cr2 Cr 0.59201(4) 0.354335(13) -0.064943(12) 0.02090(7) Uani 1 1 d . . .
N1 N -0.04096(19) 0.25614(7) 0.14405(6) 0.0210(3) Uani 1 1 d . . .
N2 N 0.52742(19) 0.34793(7) 0.09409(7) 0.0219(3) Uani 1 1 d . . .
C1 C 0.0018(2) 0.32173(8) 0.17801(8) 0.0192(3) Uani 1 1 d . . .
C2 C 0.0130(2) 0.33199(9) 0.25182(8) 0.0236(3) Uani 1 1 d . . .
H2 H -0.002(3) 0.2957(11) 0.2858(10) 0.028 Uiso 1 1 calc . . .
C3 C 0.0502(2) 0.40653(9) 0.26499(9) 0.0265(3) Uani 1 1 d . . .
H3 H 0.065(3) 0.4292(11) 0.3097(10) 0.032 Uiso 1 1 calc . . .
C4 C 0.0620(2) 0.44178(9) 0.19975(9) 0.0262(3) Uani 1 1 d . . .
H4 H 0.085(3) 0.4920(11) 0.1937(10) 0.031 Uiso 1 1 calc . . .
C5 C 0.0328(2) 0.38931(8) 0.14524(8) 0.0219(3) Uani 1 1 d . . .
H5 H 0.034(3) 0.3976(10) 0.0965(10) 0.026 Uiso 1 1 calc . . .
C6 C 0.5212(2) 0.34702(9) 0.16587(8) 0.0202(3) Uani 1 1 d . . .
C7 C 0.4909(2) 0.28437(9) 0.20700(8) 0.0229(3) Uani 1 1 d . . .
H7 H 0.4652 0.2365 0.1901 0.028 Uiso 1 1 calc R . .
C8 C 0.5065(2) 0.30762(10) 0.27784(8) 0.0267(3) Uani 1 1 d . . .
H8 H 0.4933 0.2776 0.3171 0.032 Uiso 1 1 calc R . .
C9 C 0.5451(2) 0.38340(10) 0.28046(8) 0.0264(3) Uani 1 1 d . . .
H9 H 0.5624 0.4123 0.3217 0.032 Uiso 1 1 calc R . .
C10 C 0.5534(2) 0.40865(9) 0.21107(8) 0.0236(3) Uani 1 1 d . . .
H10 H 0.5760 0.4571 0.1974 0.028 Uiso 1 1 calc R . .
C11 C -0.0939(2) 0.19942(8) 0.12318(7) 0.0211(3) Uani 1 1 d . . .
C12 C 0.0678(3) 0.06325(9) 0.11977(9) 0.0302(4) Uani 1 1 d . . .
C13 C -0.1431(3) 0.11599(9) -0.00075(9) 0.0290(3) Uani 1 1 d . . .
C14 C -0.3037(3) 0.00922(9) 0.07074(9) 0.0289(4) Uani 1 1 d . . .
C15 C -0.4606(3) 0.14446(8) 0.07070(8) 0.0237(3) Uani 1 1 d . . .
C16 C -0.2551(3) 0.08857(9) 0.18705(8) 0.0281(3) Uani 1 1 d . . .
C17 C 0.5476(2) 0.34998(8) 0.03542(8) 0.0219(3) Uani 1 1 d . . .
C18 C 0.7022(3) 0.44853(9) -0.04899(8) 0.0282(3) Uani 1 1 d . . .
C19 C 0.8541(3) 0.31234(9) -0.03922(8) 0.0268(3) Uani 1 1 d . . .
C20 C 0.6451(3) 0.35881(9) -0.15896(9) 0.0280(3) Uani 1 1 d . . .
C21 C 0.4696(3) 0.26082(9) -0.08004(8) 0.0279(3) Uani 1 1 d . . .
C22 C 0.3290(3) 0.39649(10) -0.08942(8) 0.0294(4) Uani 1 1 d . . .
O1 O 0.2259(2) 0.03953(8) 0.13592(8) 0.0443(3) Uani 1 1 d . . .
O2 O -0.1135(2) 0.12272(8) -0.05703(7) 0.0443(3) Uani 1 1 d . . .
O3 O -0.3693(2) -0.04708(7) 0.05874(7) 0.0424(3) Uani 1 1 d . . .
O4 O -0.61727(19) 0.17031(7) 0.05933(6) 0.0318(3) Uani 1 1 d . . .
O5 O -0.2915(2) 0.08008(8) 0.24262(6) 0.0442(3) Uani 1 1 d . . .
O6 O 0.7669(2) 0.50546(7) -0.03975(7) 0.0435(3) Uani 1 1 d . . .
O7 O 1.0119(2) 0.28815(8) -0.02468(7) 0.0392(3) Uani 1 1 d . . .
O8 O 0.6820(2) 0.36148(8) -0.21505(6) 0.0397(3) Uani 1 1 d . . .
O9 O 0.3947(2) 0.20607(7) -0.09044(6) 0.0406(3) Uani 1 1 d . . .
O10 O 0.1720(2) 0.42153(9) -0.10396(7) 0.0429(3) Uani 1 1 d . . .

loop_
_atom_site_aniso_label
_atom_site_aniso_U_11
_atom_site_aniso_U_22
_atom_site_aniso_U_33
_atom_site_aniso_U_23
_atom_site_aniso_U_13
_atom_site_aniso_U_12
Fe1 0.01423(11) 0.02063(12) 0.01800(11) -0.00248(8) 0.00281(7) -0.00099(8)
Cr1 0.02327(13) 0.01696(12) 0.01982(12) -0.00040(9) 0.00025(9) -0.00294(9)
Cr2 0.02458(14) 0.02180(13) 0.01703(12) 0.00101(9) 0.00543(9) 0.00087(10)
N1 0.0186(6) 0.0197(6) 0.0245(6) -0.0011(5) 0.0017(5) -0.0019(5)
N2 0.0188(6) 0.0273(7) 0.0201(6) -0.0013(5) 0.0047(5) 0.0009(5)
C1 0.0151(7) 0.0193(7) 0.0231(7) -0.0018(5) 0.0024(5) -0.0022(6)
C2 0.0191(7) 0.0295(8) 0.0234(7) -0.0017(6) 0.0077(6) -0.0016(6)
C3 0.0186(7) 0.0320(9) 0.0299(8) -0.0120(7) 0.0074(6) 0.0001(6)
C4 0.0176(7) 0.0185(8) 0.0422(9) -0.0033(7) 0.0031(6) 0.0009(6)
C5 0.0170(7) 0.0219(8) 0.0259(8) 0.0023(6) -0.0005(6) -0.0004(6)
C6 0.0147(7) 0.0283(8) 0.0178(7) -0.0014(6) 0.0032(5) 0.0005(6)
C7 0.0198(7) 0.0251(8) 0.0241(7) 0.0005(6) 0.0036(6) 0.0063(6)
C8 0.0193(7) 0.0399(9) 0.0205(7) 0.0044(6) 0.0015(6) 0.0056(7)
C9 0.0157(7) 0.0425(9) 0.0204(7) -0.0085(7) 0.0002(6) -0.0033(7)
C10 0.0171(7) 0.0293(8) 0.0249(7) -0.0055(6) 0.0047(6) -0.0057(6)
C11 0.0199(7) 0.0231(8) 0.0203(7) 0.0026(6) 0.0035(5) -0.0003(6)
C12 0.0331(9) 0.0214(8) 0.0354(9) 0.0037(7) 0.0028(7) -0.0044(7)
C13 0.0329(9) 0.0229(8) 0.0311(9) -0.0040(7) 0.0043(7) 0.0003(7)
C14 0.0324(9) 0.0245(8) 0.0268(8) 0.0021(6) -0.0071(7) 0.0005(7)
C15 0.0305(9) 0.0204(8) 0.0200(7) -0.0010(5) 0.0034(6) -0.0056(6)
C16 0.0305(9) 0.0239(8) 0.0282(8) 0.0015(6) -0.0026(7) -0.0072(7)
C17 0.0200(7) 0.0214(7) 0.0243(8) 0.0001(6) 0.0032(6) 0.0001(6)
C18 0.0337(9) 0.0287(9) 0.0243(8) 0.0016(6) 0.0117(7) 0.0020(7)
C19 0.0338(9) 0.0261(8) 0.0217(7) 0.0013(6) 0.0083(6) -0.0010(7)
C20 0.0301(9) 0.0282(9) 0.0261(8) 0.0012(6) 0.0046(7) 0.0020(7)
C21 0.0359(9) 0.0314(9) 0.0167(7) 0.0001(6) 0.0045(6) 0.0004(7)
C22 0.0332(9) 0.0346(9) 0.0214(8) 0.0047(6) 0.0069(6) 0.0025(8)
O1 0.0305(7) 0.0347(7) 0.0661(9) 0.0133(7) 0.0010(6) 0.0037(6)
O2 0.0624(10) 0.0474(8) 0.0261(6) -0.0019(6) 0.0166(6) 0.0004(7)
O3 0.0542(9) 0.0205(6) 0.0461(8) -0.0001(5) -0.0166(6) -0.0079(6)
O4 0.0305(7) 0.0311(6) 0.0333(6) 0.0015(5) 0.0028(5) 0.0034(5)
O5 0.0534(9) 0.0537(9) 0.0254(7) 0.0071(6) 0.0056(6) -0.0148(7)
O6 0.0587(9) 0.0277(7) 0.0473(8) -0.0030(6) 0.0188(7) -0.0084(6)
O7 0.0310(7) 0.0441(8) 0.0437(7) 0.0098(6) 0.0090(6) 0.0095(6)
O8 0.0477(8) 0.0500(8) 0.0236(6) 0.0031(5) 0.0131(6) 0.0025(6)
O9 0.0594(9) 0.0338(7) 0.0284(6) -0.0038(5) 0.0051(6) -0.0134(7)
O10 0.0370(8) 0.0595(9) 0.0328(7) 0.0113(6) 0.0067(6) 0.0162(7)
